data_7054250
loop_
_publ_author_name
'Ribeiro, Susana'
'Cunha-Silva, Lu\'is'
'Balula, Salete S.'
'Gago, Sandra'

_publ_section_title
;
 Cobalt(iii) sepulchrate complexes: application as sustainable oxidative
 catalysts
;
_journal_issue 6
_journal_name_full 'New Journal of Chemistry'
_journal_page_first 2500
_journal_paper_doi 10.1039/c4nj00120f
_journal_volume 38
_journal_year 2014
_chemical_formula_moiety '2(C12 H30 Co N8), 3(O4 S), 10(H2 O)'
_chemical_formula_sum 'C24 H80 Co2 N16 O22 S3'
_chemical_formula_weight 1159.08
_chemical_name_systematic
; 
 ? 
;
_space_group_IT_number 15
_symmetry_cell_setting monoclinic
_symmetry_space_group_name_Hall '-C 2yc'
_symmetry_space_group_name_H-M 'C 1 2/c 1'
_atom_sites_solution_hydrogens geom
_atom_sites_solution_primary direct
_atom_sites_solution_secondary difmap
_audit_creation_date '31 january 2013'
_audit_creation_method 'SHELXL-97, manual editing plus enCIFer'
_cell_angle_alpha 90.00
_cell_angle_beta 91.443(4)
_cell_angle_gamma 90.00
_cell_formula_units_Z 4
_cell_length_a 13.7348(10)
_cell_length_b 11.2507(7)
_cell_length_c 34.837(3)
_cell_measurement_reflns_used 4832
_cell_measurement_temperature 150(2)
_cell_measurement_theta_max 28.94
_cell_measurement_theta_min 2.34
_cell_volume 5381.5(7)
_computing_cell_refinement 'APEX2 '
_computing_data_collection 'APEX2 (Bruker, 2006)'
_computing_data_reduction 'SAINT+ (Bruker, 1997-2005)'
_computing_molecular_graphics 'DIAMOND (Brandenburg, 2006)'
_computing_publication_material 'SHELXTL '
_computing_structure_refinement 'SHELXTL '
_computing_structure_solution 'SHELXTL (Bruker 2001)'
_diffrn_ambient_temperature 150(2)
_diffrn_measured_fraction_theta_full 0.994
_diffrn_measured_fraction_theta_max 0.994
_diffrn_measurement_device_type 'Bruker X8 Kappa CCD APEX II'
_diffrn_measurement_method 'omega/phi scans'
_diffrn_radiation_monochromator graphite
_diffrn_radiation_source 'fine-focus sealed tube'
_diffrn_radiation_type MoK\a
_diffrn_radiation_wavelength 0.71073
_diffrn_reflns_av_R_equivalents 0.0489
_diffrn_reflns_av_sigmaI/netI 0.0460
_diffrn_reflns_limit_h_max 17
_diffrn_reflns_limit_h_min -16
_diffrn_reflns_limit_k_max 13
_diffrn_reflns_limit_k_min -14
_diffrn_reflns_limit_l_max 43
_diffrn_reflns_limit_l_min -43
_diffrn_reflns_number 24177
_diffrn_reflns_theta_full 26.37
_diffrn_reflns_theta_max 26.37
_diffrn_reflns_theta_min 3.67
_exptl_absorpt_coefficient_mu 0.815
_exptl_absorpt_correction_T_max 0.9229
_exptl_absorpt_correction_T_min 0.8099
_exptl_absorpt_correction_type multi-scan
_exptl_absorpt_process_details
;
 SADABS (Sheldrick, 1997)
;
_exptl_crystal_colour orange
_exptl_crystal_density_diffrn 1.431
_exptl_crystal_density_method 'not measured'
_exptl_crystal_description block
_exptl_crystal_F_000 2456
_exptl_crystal_size_max 0.27
_exptl_crystal_size_mid 0.16
_exptl_crystal_size_min 0.10
_platon_squeeze_details
;
;
_refine_diff_density_max 0.692
_refine_diff_density_min -0.471
_refine_diff_density_rms 0.080
_refine_ls_extinction_method none
_refine_ls_goodness_of_fit_ref 1.055
_refine_ls_hydrogen_treatment mixed
_refine_ls_matrix_type full
_refine_ls_number_parameters 351
_refine_ls_number_reflns 5462
_refine_ls_number_restraints 21
_refine_ls_restrained_S_all 1.054
_refine_ls_R_factor_all 0.0604
_refine_ls_R_factor_gt 0.0492
_refine_ls_shift/su_max 0.001
_refine_ls_shift/su_mean 0.000
_refine_ls_structure_factor_coef Fsqd
_refine_ls_weighting_details 'calc w=1/[\s^2^(Fo^2^)+(0.0423P)^2^+20.7938P] where P=(Fo^2^+2Fc^2^)/3'
_refine_ls_weighting_scheme calc
_refine_ls_wR_factor_gt 0.1116
_refine_ls_wR_factor_ref 0.1165
_reflns_number_gt 4533
_reflns_number_total 5462
_reflns_threshold_expression >2sigma(I)
_cod_data_source_file c4nj00120f1.cif
_cod_data_source_block sg0412
_cod_original_sg_symbol_H-M 'C 2/c'
_cod_database_code 7054250

loop_
_symmetry_equiv_pos_as_xyz
'x, y, z'
'-x, y, -z+1/2'
'x+1/2, y+1/2, z'
'-x+1/2, y+1/2, -z+1/2'
'-x, -y, -z'
'x, -y, z-1/2'
'-x+1/2, -y+1/2, -z'
'x+1/2, -y+1/2, z-1/2'

loop_
_atom_site_label
_atom_site_type_symbol
_atom_site_fract_x
_atom_site_fract_y
_atom_site_fract_z
_atom_site_U_iso_or_equiv
_atom_site_adp_type
_atom_site_occupancy
_atom_site_symmetry_multiplicity
_atom_site_calc_flag
_atom_site_refinement_flags
Co1 Co 0.40797(3) 0.70672(3) 0.113740(11) 0.01208(12) Uani 1 1 d .
S1 S 0.63738(5) 1.00352(6) 0.04906(2) 0.01617(17) Uani 1 1 d .
S2 S 0.0000 0.17921(12) 0.2500 0.0318(3) Uani 1 2 d S
N1 N 0.3713(2) 0.8326(2) 0.07607(7) 0.0183(5) Uani 1 1 d D
H1 H 0.4227(19) 0.870(3) 0.0689(10) 0.028 Uiso 1 1 d D
N2 N 0.40249(19) 0.5958(2) 0.06914(7) 0.0183(5) Uani 1 1 d D
H2 H 0.3461(17) 0.561(3) 0.0706(10) 0.027 Uiso 1 1 d D
N3 N 0.54903(19) 0.7308(2) 0.10725(7) 0.0190(6) Uani 1 1 d D
H3 H 0.559(3) 0.777(3) 0.0881(8) 0.029 Uiso 1 1 d D
N4 N 0.55089(19) 0.5128(2) 0.10026(7) 0.0179(5) Uani 1 1 d .
N5 N 0.4359(2) 0.5737(2) 0.14950(7) 0.0197(6) Uani 1 1 d D
H5 H 0.454(3) 0.598(3) 0.1716(7) 0.030 Uiso 1 1 d D
N6 N 0.2685(2) 0.6809(2) 0.12534(8) 0.0202(6) Uani 1 1 d D
H6 H 0.240(3) 0.639(3) 0.1075(8) 0.030 Uiso 1 1 d D
N7 N 0.4182(2) 0.8258(2) 0.15509(8) 0.0206(6) Uani 1 1 d D
H7 H 0.418(3) 0.785(3) 0.1759(7) 0.031 Uiso 1 1 d D
N8 N 0.26331(19) 0.8997(2) 0.12666(8) 0.0196(6) Uani 1 1 d .
O2 O 0.67400(16) 0.9847(2) 0.01025(6) 0.0243(5) Uani 1 1 d .
O1 O 0.71687(16) 0.9748(2) 0.07765(6) 0.0237(5) Uani 1 1 d .
O3 O 0.55420(16) 0.9243(2) 0.05526(6) 0.0230(5) Uani 1 1 d .
O4 O 0.60938(17) 1.1283(2) 0.05435(7) 0.0275(5) Uani 1 1 d .
C10 C 0.2666(2) 0.6114(3) 0.16208(9) 0.0207(7) Uani 1 1 d .
H10A H 0.2015 0.5760 0.1655 0.025 Uiso 1 1 calc R
H10B H 0.2818 0.6638 0.1843 0.025 Uiso 1 1 calc R
C4 C 0.6072(2) 0.6195(3) 0.09918(10) 0.0227(7) Uani 1 1 d .
H4A H 0.6360 0.6269 0.0735 0.027 Uiso 1 1 calc R
H4B H 0.6614 0.6135 0.1183 0.027 Uiso 1 1 calc R
C9 C 0.2069(2) 0.7923(3) 0.12694(10) 0.0259(7) Uani 1 1 d .
H9A H 0.1607 0.7928 0.1047 0.031 Uiso 1 1 calc R
H9B H 0.1683 0.7903 0.1505 0.031 Uiso 1 1 calc R
C3 C 0.4809(2) 0.5019(3) 0.06869(9) 0.0220(7) Uani 1 1 d .
H3A H 0.4500 0.4225 0.0698 0.026 Uiso 1 1 calc R
H3B H 0.5156 0.5074 0.0442 0.026 Uiso 1 1 calc R
C11 C 0.3425(2) 0.5153(3) 0.15918(9) 0.0203(7) Uani 1 1 d .
H11A H 0.3497 0.4723 0.1839 0.024 Uiso 1 1 calc R
H11B H 0.3232 0.4575 0.1389 0.024 Uiso 1 1 calc R
O6 O 0.0411(2) 0.1065(3) 0.21981(7) 0.0484(8) Uani 1 1 d .
C5 C 0.5871(2) 0.7974(3) 0.14182(9) 0.0202(7) Uani 1 1 d .
H5A H 0.6503 0.8352 0.1363 0.024 Uiso 1 1 calc R
H5B H 0.5966 0.7427 0.1638 0.024 Uiso 1 1 calc R
C8 C 0.3036(2) 0.9270(3) 0.08996(10) 0.0238(7) Uani 1 1 d .
H8A H 0.3394 1.0033 0.0919 0.029 Uiso 1 1 calc R
H8B H 0.2498 0.9374 0.0708 0.029 Uiso 1 1 calc R
C1 C 0.3329(2) 0.7713(3) 0.04069(9) 0.0189(7) Uani 1 1 d .
H1A H 0.3318 0.8265 0.0186 0.023 Uiso 1 1 calc R
H1B H 0.2659 0.7420 0.0446 0.023 Uiso 1 1 calc R
C6 C 0.5126(2) 0.8904(3) 0.15088(9) 0.0199(7) Uani 1 1 d .
H6A H 0.5309 0.9323 0.1750 0.024 Uiso 1 1 calc R
H6B H 0.5072 0.9494 0.1299 0.024 Uiso 1 1 calc R
C12 C 0.5118(3) 0.4862(3) 0.13689(9) 0.0244(7) Uani 1 1 d .
H12A H 0.5657 0.4847 0.1563 0.029 Uiso 1 1 calc R
H12B H 0.4825 0.4058 0.1359 0.029 Uiso 1 1 calc R
C2 C 0.4003(2) 0.6694(3) 0.03360(8) 0.0193(7) Uani 1 1 d .
H2A H 0.3764 0.6218 0.0114 0.023 Uiso 1 1 calc R
H2B H 0.4664 0.6990 0.0281 0.023 Uiso 1 1 calc R
O5 O -0.0759(3) 0.2539(3) 0.23258(9) 0.0622(10) Uani 1 1 d .
C7 C 0.3326(3) 0.9096(3) 0.15827(10) 0.0257(7) Uani 1 1 d .
H7A H 0.2991 0.8930 0.1825 0.031 Uiso 1 1 calc R
H7B H 0.3572 0.9923 0.1595 0.031 Uiso 1 1 calc R
O1W O 0.4193(2) 1.1830(2) 0.03449(8) 0.0352(6) Uani 1 1 d D
H1W H 0.391(3) 1.126(3) 0.0207(11) 0.053 Uiso 1 1 d D
H2W H 0.4813(15) 1.168(4) 0.0401(12) 0.053 Uiso 1 1 d D
O2W O 0.85898(19) 0.8949(2) -0.00452(8) 0.0361(6) Uani 1 1 d D
H3W H 0.7996(18) 0.917(4) 0.0019(12) 0.054 Uiso 1 1 d D
H4W H 0.879(3) 0.833(3) 0.0096(12) 0.054 Uiso 1 1 d D
O3W O 0.8075(2) 0.7624(2) 0.09240(8) 0.0378(6) Uani 1 1 d D
H5W H 0.769(3) 0.820(3) 0.0812(11) 0.057 Uiso 1 1 d D
H6W H 0.846(3) 0.736(4) 0.0735(10) 0.057 Uiso 1 1 d D
O4W O 0.3552(3) 1.2044(3) 0.16543(12) 0.0774(12) Uani 1 1 d D
H7W H 0.344(4) 1.235(6) 0.1420(9) 0.116 Uiso 1 1 d D
H8W H 0.307(4) 1.220(7) 0.1813(14) 0.116 Uiso 1 1 d D
O5W O 0.0376(3) 0.6947(4) 0.19486(13) 0.0864(13) Uani 1 1 d D
H9W H 0.048(5) 0.775(2) 0.199(2) 0.130 Uiso 1 1 d D
H10W H -0.026(2) 0.687(6) 0.189(2) 0.130 Uiso 1 1 d D

loop_
_atom_site_aniso_label
_atom_site_aniso_U_11
_atom_site_aniso_U_22
_atom_site_aniso_U_33
_atom_site_aniso_U_23
_atom_site_aniso_U_13
_atom_site_aniso_U_12
Co1 0.0127(2) 0.01130(19) 0.0122(2) 0.00029(15) -0.00044(14) 0.00081(16)
S1 0.0138(4) 0.0158(4) 0.0188(4) 0.0011(3) -0.0007(3) -0.0027(3)
S2 0.0404(8) 0.0394(7) 0.0154(6) 0.000 -0.0058(5) 0.000
N1 0.0194(14) 0.0164(13) 0.0192(13) 0.0025(10) 0.0000(11) -0.0009(11)
N2 0.0171(14) 0.0201(13) 0.0178(13) 0.0009(10) 0.0003(10) -0.0027(11)
N3 0.0197(14) 0.0205(14) 0.0167(13) 0.0002(10) -0.0010(11) 0.0020(11)
N4 0.0170(14) 0.0165(13) 0.0200(13) -0.0009(10) -0.0011(10) 0.0017(11)
N5 0.0217(15) 0.0205(14) 0.0170(13) -0.0007(11) -0.0004(11) -0.0003(11)
N6 0.0194(15) 0.0215(14) 0.0196(14) -0.0005(11) -0.0002(11) 0.0019(11)
N7 0.0231(15) 0.0174(13) 0.0211(14) 0.0001(11) -0.0007(11) 0.0000(11)
N8 0.0176(14) 0.0163(13) 0.0249(14) -0.0005(11) -0.0012(11) 0.0051(11)
O2 0.0240(13) 0.0274(12) 0.0217(12) 0.0025(9) 0.0031(9) 0.0003(10)
O1 0.0191(12) 0.0278(12) 0.0238(12) 0.0014(9) -0.0061(9) -0.0028(10)
O3 0.0167(12) 0.0250(12) 0.0273(12) 0.0062(10) -0.0009(9) -0.0065(9)
O4 0.0232(13) 0.0185(11) 0.0408(14) -0.0023(10) 0.0014(11) 0.0002(10)
C10 0.0223(17) 0.0190(15) 0.0213(16) 0.0023(13) 0.0090(13) -0.0022(13)
C4 0.0159(16) 0.0219(16) 0.0301(18) -0.0027(13) 0.0000(13) 0.0016(13)
C9 0.0196(17) 0.0272(17) 0.0310(19) -0.0004(14) 0.0035(14) 0.0049(14)
C3 0.0214(17) 0.0222(16) 0.0223(17) -0.0035(13) -0.0020(13) 0.0023(13)
C11 0.0226(17) 0.0189(16) 0.0195(16) 0.0043(12) 0.0008(13) -0.0016(13)
O6 0.071(2) 0.0542(18) 0.0195(14) -0.0074(12) -0.0069(13) 0.0095(16)
C5 0.0168(16) 0.0228(16) 0.0207(16) -0.0020(13) -0.0047(12) -0.0034(13)
C8 0.0240(18) 0.0158(15) 0.0314(18) 0.0017(13) -0.0016(14) 0.0039(13)
C1 0.0185(16) 0.0201(16) 0.0177(15) 0.0037(12) -0.0044(12) -0.0012(13)
C6 0.0199(17) 0.0196(16) 0.0199(16) -0.0050(12) -0.0032(12) -0.0042(13)
C12 0.0284(19) 0.0212(16) 0.0234(17) 0.0014(13) -0.0015(14) 0.0090(14)
C2 0.0222(17) 0.0228(16) 0.0127(14) -0.0008(12) -0.0008(12) 0.0024(13)
O5 0.064(2) 0.089(3) 0.0335(17) 0.0243(17) 0.0052(15) 0.032(2)
C7 0.0278(19) 0.0203(16) 0.0289(18) -0.0072(14) -0.0014(14) 0.0060(14)
O1W 0.0273(14) 0.0362(15) 0.0418(16) -0.0166(12) -0.0063(12) 0.0105(12)
O2W 0.0266(14) 0.0389(16) 0.0432(16) 0.0000(12) 0.0080(12) 0.0040(12)
O3W 0.0395(16) 0.0333(15) 0.0409(16) 0.0053(12) 0.0075(12) 0.0111(12)
O4W 0.118(4) 0.043(2) 0.069(3) 0.0124(19) -0.041(2) -0.001(2)
O5W 0.080(3) 0.117(4) 0.063(3) -0.014(3) 0.002(2) 0.012(3)

loop_
_atom_type_symbol
_atom_type_description
_atom_type_scat_dispersion_real
_atom_type_scat_dispersion_imag
_atom_type_scat_source
C C 0.0033 0.0016 'International Tables Vol C Tables 4.2.6.8 and 6.1.1.4'
H H 0.0000 0.0000 'International Tables Vol C Tables 4.2.6.8 and 6.1.1.4'
N N 0.0061 0.0033 'International Tables Vol C Tables 4.2.6.8 and 6.1.1.4'
O O 0.0106 0.0060 'International Tables Vol C Tables 4.2.6.8 and 6.1.1.4'
S S 0.1246 0.1234 'International Tables Vol C Tables 4.2.6.8 and 6.1.1.4'
Co Co 0.3494 0.9721 'International Tables Vol C Tables 4.2.6.8 and 6.1.1.4'

loop_
_geom_angle_atom_site_label_1
_geom_angle_atom_site_label_2
_geom_angle_atom_site_label_3
_geom_angle
_geom_angle_site_symmetry_1
_geom_angle_site_symmetry_3
N7 Co1 N3 86.45(11) . .
N7 Co1 N5 92.56(11) . .
N3 Co1 N5 90.03(11) . .
N7 Co1 N1 90.62(11) . .
N3 Co1 N1 93.40(11) . .
N5 Co1 N1 175.47(11) . .
N7 Co1 N6 90.13(11) . .
N3 Co1 N6 174.82(11) . .
N5 Co1 N6 86.24(11) . .
N1 Co1 N6 90.52(11) . .
N7 Co1 N2 175.40(11) . .
N3 Co1 N2 90.83(11) . .
N5 Co1 N2 91.16(11) . .
N1 Co1 N2 85.83(11) . .
N6 Co1 N2 92.82(11) . .
O4 S1 O3 110.77(14) . .
O4 S1 O2 110.46(14) . .
O3 S1 O2 109.47(13) . .
O4 S1 O1 108.22(14) . .
O3 S1 O1 109.17(13) . .
O2 S1 O1 108.70(13) . .
O6 S2 O6 111.7(3) . 2
O6 S2 O5 109.72(18) . 2
O6 S2 O5 107.99(17) 2 2
O6 S2 O5 107.99(17) . .
O6 S2 O5 109.72(18) 2 .
O5 S2 O5 109.7(3) 2 .
C1 N1 C8 112.5(2) . .
C1 N1 Co1 107.07(18) . .
C8 N1 Co1 116.12(19) . .
C1 N1 H1 105(3) . .
C8 N1 H1 105(2) . .
Co1 N1 H1 110(3) . .
C2 N2 C3 112.3(2) . .
C2 N2 Co1 107.43(19) . .
C3 N2 Co1 115.70(19) . .
C2 N2 H2 108(2) . .
C3 N2 H2 109(2) . .
Co1 N2 H2 105(2) . .
C5 N3 C4 112.7(2) . .
C5 N3 Co1 107.42(19) . .
C4 N3 Co1 115.54(19) . .
C5 N3 H3 105(3) . .
C4 N3 H3 105(3) . .
Co1 N3 H3 110(3) . .
C12 N4 C4 114.5(3) . .
C12 N4 C3 113.8(3) . .
C4 N4 C3 113.6(3) . .
C11 N5 C12 112.6(2) . .
C11 N5 Co1 108.79(19) . .
C12 N5 Co1 115.81(19) . .
C11 N5 H5 100(3) . .
C12 N5 H5 106(3) . .
Co1 N5 H5 112(3) . .
C10 N6 C9 112.2(2) . .
C10 N6 Co1 106.67(19) . .
C9 N6 Co1 115.4(2) . .
C10 N6 H6 108(3) . .
C9 N6 H6 104(3) . .
Co1 N6 H6 111(3) . .
C6 N7 C7 112.4(2) . .
C6 N7 Co1 107.75(19) . .
C7 N7 Co1 115.9(2) . .
C6 N7 H7 112(3) . .
C7 N7 H7 105(3) . .
Co1 N7 H7 104(3) . .
C9 N8 C8 113.9(3) . .
C9 N8 C7 113.9(3) . .
C8 N8 C7 113.6(3) . .
N6 C10 C11 106.8(2) . .
N6 C10 H10A 110.4 . .
C11 C10 H10A 110.4 . .
N6 C10 H10B 110.4 . .
C11 C10 H10B 110.4 . .
H10A C10 H10B 108.6 . .
N4 C4 N3 113.7(2) . .
N4 C4 H4A 108.8 . .
N3 C4 H4A 108.8 . .
N4 C4 H4B 108.8 . .
N3 C4 H4B 108.8 . .
H4A C4 H4B 107.7 . .
N8 C9 N6 113.3(3) . .
N8 C9 H9A 108.9 . .
N6 C9 H9A 108.9 . .
N8 C9 H9B 108.9 . .
N6 C9 H9B 108.9 . .
H9A C9 H9B 107.7 . .
N4 C3 N2 113.2(2) . .
N4 C3 H3A 108.9 . .
N2 C3 H3A 108.9 . .
N4 C3 H3B 108.9 . .
N2 C3 H3B 108.9 . .
H3A C3 H3B 107.8 . .
N5 C11 C10 107.5(2) . .
N5 C11 H11A 110.2 . .
C10 C11 H11A 110.2 . .
N5 C11 H11B 110.2 . .
C10 C11 H11B 110.2 . .
H11A C11 H11B 108.5 . .
N3 C5 C6 106.9(2) . .
N3 C5 H5A 110.3 . .
C6 C5 H5A 110.3 . .
N3 C5 H5B 110.3 . .
C6 C5 H5B 110.3 . .
H5A C5 H5B 108.6 . .
N8 C8 N1 113.0(2) . .
N8 C8 H8A 109.0 . .
N1 C8 H8A 109.0 . .
N8 C8 H8B 109.0 . .
N1 C8 H8B 109.0 . .
H8A C8 H8B 107.8 . .
N1 C1 C2 106.3(2) . .
N1 C1 H1A 110.5 . .
C2 C1 H1A 110.5 . .
N1 C1 H1B 110.5 . .
C2 C1 H1B 110.5 . .
H1A C1 H1B 108.7 . .
N7 C6 C5 106.2(2) . .
N7 C6 H6A 110.5 . .
C5 C6 H6A 110.5 . .
N7 C6 H6B 110.5 . .
C5 C6 H6B 110.5 . .
H6A C6 H6B 108.7 . .
N4 C12 N5 113.7(3) . .
N4 C12 H12A 108.8 . .
N5 C12 H12A 108.8 . .
N4 C12 H12B 108.8 . .
N5 C12 H12B 108.8 . .
H12A C12 H12B 107.7 . .
N2 C2 C1 106.7(2) . .
N2 C2 H2A 110.4 . .
C1 C2 H2A 110.4 . .
N2 C2 H2B 110.4 . .
C1 C2 H2B 110.4 . .
H2A C2 H2B 108.6 . .
N8 C7 N7 113.3(3) . .
N8 C7 H7A 108.9 . .
N7 C7 H7A 108.9 . .
N8 C7 H7B 108.9 . .
N7 C7 H7B 108.9 . .
H7A C7 H7B 107.7 . .
H1W O1W H2W 113(3) . .
H3W O2W H4W 110(3) . .
H5W O3W H6W 105(3) . .
H7W O4W H8W 112(3) . .
H9W O5W H10W 106(3) . .

loop_
_geom_bond_atom_site_label_1
_geom_bond_atom_site_label_2
_geom_bond_distance
_geom_bond_site_symmetry_2
Co1 N7 1.969(3) .
Co1 N3 1.975(3) .
Co1 N5 1.978(3) .
Co1 N1 1.987(3) .
Co1 N6 1.989(3) .
Co1 N2 1.993(3) .
S1 O4 1.468(2) .
S1 O3 1.469(2) .
S1 O2 1.470(2) .
S1 O1 1.495(2) .
S2 O6 1.457(3) .
S2 O6 1.457(3) 2
S2 O5 1.459(3) 2
S2 O5 1.459(3) .
N1 C1 1.497(4) .
N1 C8 1.500(4) .
N1 H1 0.864(18) .
N2 C2 1.489(4) .
N2 C3 1.508(4) .
N2 H2 0.872(18) .
N3 C5 1.501(4) .
N3 C4 1.515(4) .
N3 H3 0.858(18) .
N4 C12 1.428(4) .
N4 C4 1.430(4) .
N4 C3 1.448(4) .
N5 C11 1.488(4) .
N5 C12 1.508(4) .
N5 H5 0.846(18) .
N6 C10 1.501(4) .
N6 C9 1.513(4) .
N6 H6 0.867(18) .
N7 C6 1.496(4) .
N7 C7 1.514(4) .
N7 H7 0.859(18) .
N8 C9 1.436(4) .
N8 C8 1.439(4) .
N8 C7 1.442(4) .
C10 C11 1.507(4) .
C10 H10A 0.9900 .
C10 H10B 0.9900 .
C4 H4A 0.9900 .
C4 H4B 0.9900 .
C9 H9A 0.9900 .
C9 H9B 0.9900 .
C3 H3A 0.9900 .
C3 H3B 0.9900 .
C11 H11A 0.9900 .
C11 H11B 0.9900 .
C5 C6 1.502(4) .
C5 H5A 0.9900 .
C5 H5B 0.9900 .
C8 H8A 0.9900 .
C8 H8B 0.9900 .
C1 C2 1.498(4) .
C1 H1A 0.9900 .
C1 H1B 0.9900 .
C6 H6A 0.9900 .
C6 H6B 0.9900 .
C12 H12A 0.9900 .
C12 H12B 0.9900 .
C2 H2A 0.9900 .
C2 H2B 0.9900 .
C7 H7A 0.9900 .
C7 H7B 0.9900 .
O1W H1W 0.890(18) .
O1W H2W 0.887(18) .
O2W H3W 0.885(18) .
O2W H4W 0.894(18) .
O3W H5W 0.913(18) .
O3W H6W 0.904(18) .
O4W H7W 0.893(19) .
O4W H8W 0.889(19) .
O5W H9W 0.93(2) .
O5W H10W 0.90(2) .

loop_
_geom_hbond_atom_site_label_D
_geom_hbond_atom_site_label_H
_geom_hbond_atom_site_label_A
_geom_hbond_distance_DH
_geom_hbond_distance_HA
_geom_hbond_distance_DA
_geom_hbond_angle_DHA
_geom_hbond_site_symmetry_A
O1W H1W O2 0.890(18) 1.856(18) 2.744(3) 176(4) 5_675
O1W H2W O4 0.887(18) 1.869(19) 2.754(4) 176(5) .
O2W H3W O2 0.885(18) 1.917(18) 2.794(3) 171(4) .
O2W H4W O1W 0.894(18) 1.968(19) 2.857(4) 172(4) 3_545
O3W H5W O1 0.913(18) 1.89(2) 2.737(3) 153(4) .
O3W H6W O1W 0.904(18) 1.813(19) 2.717(4) 178(4) 3_545
O4W H7W O3W 0.893(19) 1.82(3) 2.691(5) 166(7) 3_455
O5W H10W O4W 0.90(2) 1.81(3) 2.686(6) 163(7) 3_445
N1 H1 O3 0.864(18) 1.98(2) 2.827(3) 168(4) .
N2 H2 O1 0.872(18) 2.042(19) 2.912(3) 176(4) 3_445
N3 H3 O3 0.858(18) 2.01(2) 2.834(3) 159(4) .
N5 H5 O6 0.846(18) 2.04(2) 2.836(4) 157(4) 3
N6 H6 O1 0.867(18) 2.14(2) 2.930(4) 151(3) 3_445
N6 H6 O4 0.867(18) 2.55(3) 3.312(4) 148(3) 3_445
N7 H7 O5 0.859(18) 2.01(2) 2.817(4) 157(4) 3

loop_
_geom_torsion_atom_site_label_1
_geom_torsion_atom_site_label_2
_geom_torsion_atom_site_label_3
_geom_torsion_atom_site_label_4
_geom_torsion
N7 Co1 N1 C1 -166.6(2)
N3 Co1 N1 C1 107.0(2)
N6 Co1 N1 C1 -76.4(2)
N2 Co1 N1 C1 16.4(2)
N7 Co1 N1 C8 -39.9(2)
N3 Co1 N1 C8 -126.4(2)
N6 Co1 N1 C8 50.2(2)
N2 Co1 N1 C8 143.0(2)
N3 Co1 N2 C2 -79.3(2)
N5 Co1 N2 C2 -169.4(2)
N1 Co1 N2 C2 14.0(2)
N6 Co1 N2 C2 104.3(2)
N3 Co1 N2 C3 47.1(2)
N5 Co1 N2 C3 -43.0(2)
N1 Co1 N2 C3 140.4(2)
N6 Co1 N2 C3 -129.3(2)
N7 Co1 N3 C5 13.8(2)
N5 Co1 N3 C5 -78.8(2)
N1 Co1 N3 C5 104.2(2)
N2 Co1 N3 C5 -169.9(2)
N7 Co1 N3 C4 140.6(2)
N5 Co1 N3 C4 48.0(2)
N1 Co1 N3 C4 -129.0(2)
N2 Co1 N3 C4 -43.1(2)
N7 Co1 N5 C11 100.1(2)
N3 Co1 N5 C11 -173.4(2)
N6 Co1 N5 C11 10.2(2)
N2 Co1 N5 C11 -82.6(2)
N7 Co1 N5 C12 -131.9(2)
N3 Co1 N5 C12 -45.5(2)
N6 Co1 N5 C12 138.1(2)
N2 Co1 N5 C12 45.4(2)
N7 Co1 N6 C10 -73.8(2)
N5 Co1 N6 C10 18.79(19)
N1 Co1 N6 C10 -164.4(2)
N2 Co1 N6 C10 109.8(2)
N7 Co1 N6 C9 51.6(2)
N5 Co1 N6 C9 144.2(2)
N1 Co1 N6 C9 -39.0(2)
N2 Co1 N6 C9 -124.9(2)
N3 Co1 N7 C6 16.0(2)
N5 Co1 N7 C6 105.9(2)
N1 Co1 N7 C6 -77.4(2)
N6 Co1 N7 C6 -167.9(2)
N3 Co1 N7 C7 142.8(2)
N5 Co1 N7 C7 -127.3(2)
N1 Co1 N7 C7 49.5(2)
N6 Co1 N7 C7 -41.1(2)
C9 N6 C10 C11 -170.9(3)
Co1 N6 C10 C11 -43.7(3)
C12 N4 C4 N3 -63.6(3)
C3 N4 C4 N3 69.6(3)
C5 N3 C4 N4 119.9(3)
Co1 N3 C4 N4 -4.2(3)
C8 N8 C9 N6 73.1(3)
C7 N8 C9 N6 -59.4(4)
C10 N6 C9 N8 111.8(3)
Co1 N6 C9 N8 -10.6(3)
C12 N4 C3 N2 68.7(3)
C4 N4 C3 N2 -64.8(3)
C2 N2 C3 N4 120.7(3)
Co1 N2 C3 N4 -3.1(3)
C12 N5 C11 C10 -166.8(3)
Co1 N5 C11 C10 -37.1(3)
N6 C10 C11 N5 53.4(3)
C4 N3 C5 C6 -169.2(2)
Co1 N3 C5 C6 -40.8(3)
C9 N8 C8 N1 -60.5(4)
C7 N8 C8 N1 72.1(3)
C1 N1 C8 N8 114.1(3)
Co1 N1 C8 N8 -9.8(3)
C8 N1 C1 C2 -172.2(2)
Co1 N1 C1 C2 -43.4(3)
C7 N7 C6 C5 -171.2(3)
Co1 N7 C6 C5 -42.4(3)
N3 C5 C6 N7 54.8(3)
C4 N4 C12 N5 66.7(4)
C3 N4 C12 N5 -66.3(4)
C11 N5 C12 N4 125.1(3)
Co1 N5 C12 N4 -0.9(4)
C3 N2 C2 C1 -170.0(2)
Co1 N2 C2 C1 -41.7(3)
N1 C1 C2 N2 56.4(3)
C9 N8 C7 N7 71.6(3)
C8 N8 C7 N7 -61.0(4)
C6 N7 C7 N8 115.8(3)
Co1 N7 C7 N8 -8.7(4)

loop_
_platon_squeeze_void_nr
_platon_squeeze_void_average_x
_platon_squeeze_void_average_y
_platon_squeeze_void_average_z
_platon_squeeze_void_volume
_platon_squeeze_void_count_electrons
_platon_squeeze_void_content
1 0.473 0.031 0.250 342 96 ' '
2 0.463 -0.087 0.750 342 96 ' '
